data_4035516
loop_
_publ_author_name
'Skrzy\'nska, Anna'
'Romaniszyn, Marta'
'Pomik\/lo, Dominika'
'Albrecht, \/Lukasz'

_publ_section_title
;
 The Application of 2-Benzyl-1,4-naphthoquinones as Pronucleophiles in
 Aminocatalytic Synthesis of Tricyclic Derivatives.
;
_journal_issue 9
_journal_name_full 'The Journal of organic chemistry'
_journal_page_first 5019
_journal_page_last 5026
_journal_paper_doi 10.1021/acs.joc.8b00170
_journal_volume 83
_journal_year 2018
_chemical_absolute_configuration ad
_chemical_formula_moiety 'C26 H17 Cl O2'
_chemical_formula_sum 'C26 H17 Cl O2'
_chemical_formula_weight 396.85
_chemical_name_systematic
(2R,3R)-3-(4-Chlorophenyl)-5-oxo-2-phenyl-3,5-dihydro-2H-cyclopenta[a]naphthalene-1-carbaldehyde
_space_group_crystal_system orthorhombic
_space_group_IT_number 19
_space_group_name_Hall 'P 2ac 2ab'
_space_group_name_H-M_alt 'P 21 21 21'
_atom_sites_solution_hydrogens geom
_atom_sites_solution_primary dual
_audit_creation_date 2017-11-24
_audit_creation_method
;
Olex2 1.2-ac3
(compiled 2016.08.26 svn.r3337 for Rigaku Oxford Diffraction, GUI svn.r5221)
;
_audit_update_record
;
2017-11-24 deposited with the CCDC.
2017-11-28 downloaded from the CCDC.
;
_cell_angle_alpha 90
_cell_angle_beta 90
_cell_angle_gamma 90
_cell_formula_units_Z 8
_cell_length_a 6.9058(7)
_cell_length_b 18.5704(12)
_cell_length_c 31.694(4)
_cell_measurement_reflns_used 5617
_cell_measurement_temperature 100.01(10)
_cell_measurement_theta_max 74.0960
_cell_measurement_theta_min 3.6990
_cell_volume 4064.5(7)
_computing_cell_refinement 'CrysAlisPro 1.171.39.16b (Rigaku OD, 2015)'
_computing_data_collection 'CrysAlisPro 1.171.39.16b (Rigaku OD, 2015)'
_computing_data_reduction 'CrysAlisPro 1.171.39.16b (Rigaku OD, 2015)'
_computing_molecular_graphics 'Olex2 (Dolomanov et al., 2009)'
_computing_publication_material 'Olex2 (Dolomanov et al., 2009)'
_computing_structure_refinement 'XL (Sheldrick, 2008)'
_computing_structure_solution 'ShelXT (Sheldrick, 2015)'
_diffrn_ambient_environment N~2~
_diffrn_ambient_temperature 100.01(10)
_diffrn_detector 'CCD plate'
_diffrn_detector_type 'Pilatus 300K'
_diffrn_measured_fraction_theta_full 0.998
_diffrn_measured_fraction_theta_max 0.998
_diffrn_measurement_details
;
List of Runs (angles in degrees, time in seconds):

  # Type    Start    End  Width  t~exp~   \w     \q     \k     \f   Frames
#--------------------------------------------------------------------------
  1  \w     57.00 114.00   0.50  100.00    --  105.75   0.00 150.00  114
  2  \w    -20.00  64.00   0.50   50.00    --    0.00  77.00-120.00  168
  3  \w    -49.00   8.00   0.50   50.00    --    0.00   0.00-180.00  114
  4  \w    -49.00   8.00   0.50   50.00    --    0.00   0.00 -60.00  114
  5  \w    -20.00  64.00   0.50   50.00    --    0.00  77.00 -60.00  168
  6  \w    -74.00   6.00   0.50   50.00    --    0.00 -38.00 120.00  160
  7  \w    -70.00  13.00   0.50   50.00    --    0.00 -57.00  30.00  166
  8  \w   -103.50 -84.00   0.50  100.00    --  -84.25 -57.00 150.00   39
  9  \w   -108.50 -79.00   0.50  100.00    --  -84.25 -19.00  30.00   59
 10  \w   -108.50 -79.00   0.50  100.00    --  -84.25 -19.00-180.00   59
 11  \w   -158.00 -78.00   0.50  100.00    --  -84.25 -38.00 -90.00  160
 12  \w     32.00  71.00   0.50  100.00    --  105.75 -38.00-150.00   78
 13  \w     32.00  71.00   0.50  100.00    --  105.75 -38.00-120.00   78
 14  \w     32.00  71.00   0.50  100.00    --  105.75 -38.00 -60.00   78
 15  \w     32.00  71.00   0.50  100.00    --  105.75 -38.00   0.00   78
 16  \w    -96.00 -14.00   0.50  100.00    --  -84.25  57.00-180.00  164
 17  \w   -133.00 -76.00   0.50  100.00    --  -84.25   0.00 -60.00  114
 18  \w   -104.00 -20.00   0.50  100.00    --  -84.25  77.00-180.00  168
 19  \w     38.00 111.00   0.50  100.00    --  105.75 -99.00  90.00  146
 20  \w     36.00 121.00   0.50  100.00    --  105.75-125.00  60.00  170
 21  \w     36.00 121.00   0.50  100.00    --  105.75-125.00 -90.00  170
 22  \w     38.00 111.00   0.50  100.00    --  105.75 -99.00 -30.00  146
;
_diffrn_measurement_device 'four-circle diffractometer'
_diffrn_measurement_device_type 'XtaLAB Synergy, Dualflex, Pilatus 300K'
_diffrn_measurement_method '\w scans'
_diffrn_orient_matrix_type 'CrysAlisPro convention (1999,Acta A55,543-557)'
_diffrn_orient_matrix_UB_11 -0.0273498000
_diffrn_orient_matrix_UB_12 0.0103629000
_diffrn_orient_matrix_UB_13 -0.0478184000
_diffrn_orient_matrix_UB_21 0.2215891000
_diffrn_orient_matrix_UB_22 0.0008656000
_diffrn_orient_matrix_UB_23 -0.0058863000
_diffrn_orient_matrix_UB_31 -0.0013044000
_diffrn_orient_matrix_UB_32 -0.0822980000
_diffrn_orient_matrix_UB_33 -0.0061124000
_diffrn_radiation_monochromator mirror
_diffrn_radiation_probe x-ray
_diffrn_radiation_type CuK\a
_diffrn_radiation_wavelength 1.54184
_diffrn_reflns_av_R_equivalents 0.1522
_diffrn_reflns_av_unetI/netI 0.1424
_diffrn_reflns_Laue_measured_fraction_full 0.998
_diffrn_reflns_Laue_measured_fraction_max 0.998
_diffrn_reflns_limit_h_max 8
_diffrn_reflns_limit_h_min -8
_diffrn_reflns_limit_k_max 18
_diffrn_reflns_limit_k_min -23
_diffrn_reflns_limit_l_max 38
_diffrn_reflns_limit_l_min -40
_diffrn_reflns_number 38797
_diffrn_reflns_point_group_measured_fraction_full 0.997
_diffrn_reflns_point_group_measured_fraction_max 0.996
_diffrn_reflns_theta_full 67.684
_diffrn_reflns_theta_max 67.995
_diffrn_reflns_theta_min 3.667
_diffrn_source 'micro-focus sealed X-ray tube'
_diffrn_source_type 'PhotonJet (Cu) X-ray Source'
_exptl_absorpt_coefficient_mu 1.810
_exptl_absorpt_correction_T_max 1.00000
_exptl_absorpt_correction_T_min 0.63406
_exptl_absorpt_correction_type multi-scan
_exptl_absorpt_process_details
;
CrysAlisPro 1.171.39.16b (Rigaku Oxford Diffraction, 2015)
Empirical absorption correction using spherical harmonics,
 implemented in SCALE3 ABSPACK scaling algorithm.
;
_exptl_crystal_colour 'clear light yellow'
_exptl_crystal_colour_lustre clear
_exptl_crystal_colour_modifier light
_exptl_crystal_colour_primary yellow
_exptl_crystal_density_diffrn 1.297
_exptl_crystal_description needle
_exptl_crystal_F_000 1648
_exptl_crystal_size_max 0.227
_exptl_crystal_size_mid 0.02
_exptl_crystal_size_min 0.015
_refine_diff_density_max 0.374
_refine_diff_density_min -0.312
_refine_diff_density_rms 0.061
_refine_ls_abs_structure_details
;
 Flack x determined using 1251 quotients [(I+)-(I-)]/[(I+)+(I-)]
 (Parsons, Flack and Wagner, Acta Cryst. B69 (2013) 249-259).
;
_refine_ls_abs_structure_Flack -0.01(2)
_refine_ls_extinction_method none
_refine_ls_goodness_of_fit_ref 0.983
_refine_ls_hydrogen_treatment constr
_refine_ls_matrix_type full
_refine_ls_number_parameters 582
_refine_ls_number_reflns 7379
_refine_ls_number_restraints 651
_refine_ls_restrained_S_all 0.948
_refine_ls_R_factor_all 0.1321
_refine_ls_R_factor_gt 0.0639
_refine_ls_shift/su_max 0.000
_refine_ls_shift/su_mean 0.000
_refine_ls_structure_factor_coef Fsqd
_refine_ls_weighting_details 'w=1/[\s^2^(Fo^2^)+(0.0730P)^2^] where P=(Fo^2^+2Fc^2^)/3'
_refine_ls_weighting_scheme calc
_refine_ls_wR_factor_gt 0.1344
_refine_ls_wR_factor_ref 0.1682
_reflns_Friedel_coverage 0.753
_reflns_Friedel_fraction_full 0.996
_reflns_Friedel_fraction_max 0.994
_reflns_number_gt 4252
_reflns_number_total 7379
_reflns_threshold_expression 'I > 2\s(I)'
_cod_data_source_file jo8b00170_si_002.cif
_cod_data_source_block la_as-159x
_cod_database_code 4035516
_chemical_oxdiff_formula 'C20 H20 O2 Cl'
_shelx_space_group_comment
;
The symmetry employed for this shelxl refinement is uniquely defined
by the following loop, which should always be used as a source of
symmetry information in preference to the above space-group names.
They are only intended as comments.
;
_reflns_odcompleteness_completeness 99.71
_reflns_odcompleteness_iscentric 1
_reflns_odcompleteness_theta 66.97
_olex2_refinement_description
;
1. Fixed Uiso
 At 1.2 times of:
  All C(H) groups, All C(H,H) groups
2. Uiso/Uaniso restraints and constraints
C27 \\sim C27A \\sim C28 \\sim O3 \\sim O3A: within 1.7A with sigma of 0.006
and sigma for terminal atoms of 0.01
C42A \\sim C41A \\sim C41 \\sim C46 \\sim C46A \\sim C45 \\sim C45A \\sim C44A
\\sim C44 \\sim C43 \\sim C43A \\sim C42: within 0.9A with sigma of 0.04 and
sigma for terminal atoms of 0.08
Cl2 \\sim Cl2A: within 0.9A with sigma of 0.04 and sigma for terminal atoms of
0.08
3. Rigid body (RIGU) restrains
 All non-hydrogen atoms
 with sigma for 1-2 distances of 0.004 and sigma for 1-3 distances of 0.004
4. Others
 Sof(C27A)=Sof(H27A)=Sof(O3A)=1-FVAR(1)
 Sof(C27)=Sof(H27)=Sof(O3)=FVAR(1)
 Sof(H39A)=Sof(C41A)=Sof(C46A)=Sof(H46A)=Sof(C45A)=Sof(H45A)=Sof(C44A)=
 Sof(C43A)=Sof(H43A)=Sof(C42A)=Sof(H42A)=Sof(Cl2A)=1-FVAR(2)
 Sof(H39)=Sof(C41)=Sof(C46)=Sof(H46)=Sof(C45)=Sof(H45)=Sof(C44)=Sof(C43)=
 Sof(H43)=Sof(C42)=Sof(H42)=Sof(Cl2)=FVAR(2)
5.a Ternary CH refined with riding coordinates:
 C39(H39), C39(H39A), C40(H40), C13(H13), C14(H14)
5.b Aromatic/amide H refined with riding coordinates:
 C27(H27), C27A(H27A), C31(H31), C32(H32), C33(H33), C34(H34), C37(H37),
 C46(H46), C45(H45), C43(H43), C42(H42), C48(H48), C49(H49), C50(H50), C51(H51),
  C52(H52), C1(H1), C5(H5), C6(H6), C7(H7), C8(H8), C11(H11), C16(H16),
 C17(H17), C19(H19), C20(H20), C22(H22), C23(H23), C24(H24), C25(H25), C26(H26),
  C46A(H46A), C45A(H45A), C43A(H43A), C42A(H42A)
5.c Fitted hexagon refined as free rotating group:
 C41(C46,C45,C44,C43,C42), C41A(C46A,C45A,C44A,C43A,C42A)
;
_shelx_shelxl_version_number 2014/7
_olex2_submission_special_instructions 'No special instructions were received'
_oxdiff_exptl_absorpt_empirical_details
;
Empirical correction (ABSPACK) includes:
- Absorption correction using spherical harmonics
- Frame scaling
- Detector area scaling
;
_oxdiff_exptl_absorpt_empirical_full_max 3.011
_oxdiff_exptl_absorpt_empirical_full_min 0.342

loop_
_space_group_symop_operation_xyz
'x, y, z'
'-x+1/2, -y, z+1/2'
'-x, y+1/2, -z+1/2'
'x+1/2, -y+1/2, -z'

loop_
_atom_site_label
_atom_site_type_symbol
_atom_site_fract_x
_atom_site_fract_y
_atom_site_fract_z
_atom_site_U_iso_or_equiv
_atom_site_adp_type
_atom_site_occupancy
_atom_site_site_symmetry_order
_atom_site_calc_flag
_atom_site_refinement_flags_posn
_atom_site_refinement_flags_adp
_atom_site_refinement_flags_occupancy
_atom_site_disorder_assembly
_atom_site_disorder_group
C27 C 0.257(3) 0.3797(6) 0.7783(4) 0.047(3) Uani 0.67(2) 1 d . U P A 1
H27 H 0.2585 0.4043 0.7528 0.057 Uiso 0.67(2) 1 calc R . P A 1
C27A C 0.371(6) 0.3762(12) 0.7749(9) 0.047(3) Uani 0.33(2) 1 d . U P A 2
H27A H 0.4612 0.3929 0.7555 0.056 Uiso 0.33(2) 1 calc R . P A 2
C28 C 0.3243(11) 0.4174(3) 0.8160(2) 0.0436(18) Uani 1 1 d . U . . .
C29 C 0.3642(10) 0.4880(3) 0.8212(2) 0.0361(16) Uani 1 1 d . U . . .
C30 C 0.4007(10) 0.5465(3) 0.7912(2) 0.0377(17) Uani 1 1 d . U . . .
C31 C 0.4236(11) 0.5368(4) 0.7480(2) 0.050(2) Uani 1 1 d . U . . .
H31 H 0.4160 0.4906 0.7367 0.060 Uiso 1 1 calc R . . . .
C32 C 0.4575(12) 0.5942(3) 0.7215(3) 0.052(2) Uani 1 1 d . U . . .
H32 H 0.4679 0.5866 0.6926 0.062 Uiso 1 1 calc R . . . .
C33 C 0.4760(11) 0.6629(3) 0.7377(2) 0.0460(18) Uani 1 1 d . U . . .
H33 H 0.5005 0.7013 0.7196 0.055 Uiso 1 1 calc R . . . .
C34 C 0.4585(10) 0.6747(3) 0.7800(2) 0.0402(17) Uani 1 1 d . U . . .
H34 H 0.4727 0.7209 0.7908 0.048 Uiso 1 1 calc R . . . .
C35 C 0.4194(10) 0.6170(3) 0.8071(2) 0.0400(17) Uani 1 1 d . U . . .
C36 C 0.3942(11) 0.6332(3) 0.8525(2) 0.0440(18) Uani 1 1 d . U . . .
C37 C 0.3644(11) 0.5730(3) 0.8814(2) 0.0455(19) Uani 1 1 d . U . . .
H37 H 0.3501 0.5812 0.9102 0.055 Uiso 1 1 calc R . . . .
C38 C 0.3578(10) 0.5056(3) 0.8661(2) 0.0357(16) Uani 1 1 d . U . . .
C39 C 0.3363(10) 0.4359(3) 0.8916(2) 0.0367(16) Uani 1 1 d . U . . .
H39 H 0.4627 0.4251 0.9041 0.044 Uiso 0.52(8) 1 calc R . P B 1
H39A H 0.4640 0.4251 0.9035 0.044 Uiso 0.48(8) 1 calc R . P B 2
C40 C 0.2952(11) 0.3775(3) 0.8574(2) 0.0413(17) Uani 1 1 d . U . . .
H40 H 0.1594 0.3625 0.8595 0.050 Uiso 1 1 calc R . . . .
C41 C 0.192(3) 0.4399(14) 0.9268(6) 0.035(5) Uani 0.52(8) 1 d . U P B 1
C46 C 0.257(3) 0.4706(17) 0.9642(9) 0.040(5) Uani 0.52(8) 1 d G U P B 1
H46 H 0.3847 0.4855 0.9668 0.048 Uiso 0.52(8) 1 calc R . P B 1
C45 C 0.130(3) 0.4791(18) 0.9979(8) 0.041(5) Uani 0.52(8) 1 d G U P B 1
H45 H 0.1727 0.4996 1.0229 0.049 Uiso 0.52(8) 1 calc R . P B 1
C44 C -0.062(3) 0.4569(15) 0.9941(6) 0.047(7) Uani 0.52(8) 1 d G U P B 1
C43 C -0.126(3) 0.426(2) 0.9566(7) 0.050(6) Uani 0.52(8) 1 d G U P B 1
H43 H -0.2543 0.4113 0.9541 0.060 Uiso 0.52(8) 1 calc R . P B 1
C42 C 0.001(3) 0.418(2) 0.9230(6) 0.038(5) Uani 0.52(8) 1 d G U P B 1
H42 H -0.0424 0.3972 0.8979 0.046 Uiso 0.52(8) 1 calc R . P B 1
C47 C 0.4233(11) 0.3121(3) 0.8624(2) 0.0373(16) Uani 1 1 d . U . . .
C48 C 0.3525(12) 0.2492(3) 0.8804(2) 0.0492(19) Uani 1 1 d . U . . .
H48 H 0.2227 0.2460 0.8880 0.059 Uiso 1 1 calc R . . . .
C49 C 0.4754(13) 0.1912(3) 0.8871(3) 0.055(2) Uani 1 1 d . U . . .
H49 H 0.4264 0.1491 0.8988 0.066 Uiso 1 1 calc R . . . .
C50 C 0.6664(13) 0.1949(4) 0.8768(3) 0.054(2) Uani 1 1 d . U . . .
H50 H 0.7475 0.1561 0.8823 0.065 Uiso 1 1 calc R . . . .
C51 C 0.7398(12) 0.2563(3) 0.8580(2) 0.0489(19) Uani 1 1 d . U . . .
H51 H 0.8691 0.2584 0.8499 0.059 Uiso 1 1 calc R . . . .
C52 C 0.6182(11) 0.3147(3) 0.8515(2) 0.0418(18) Uani 1 1 d . U . . .
H52 H 0.6683 0.3565 0.8397 0.050 Uiso 1 1 calc R . . . .
Cl2 Cl -0.213(4) 0.4685(11) 1.0373(7) 0.061(4) Uani 0.52(8) 1 d . U P B 1
O3 O 0.198(2) 0.3182(6) 0.7786(4) 0.055(3) Uani 0.67(2) 1 d . U P A 1
O3A O 0.277(4) 0.3177(14) 0.7691(9) 0.053(4) Uani 0.33(2) 1 d . U P A 2
O4 O 0.4048(7) 0.6955(2) 0.86626(15) 0.0437(13) Uani 1 1 d . U . . .
C1 C -0.1215(11) 0.2959(3) 0.7191(2) 0.0425(18) Uani 1 1 d . U . . .
H1 H -0.1319 0.2803 0.7469 0.051 Uiso 1 1 calc R . . . .
C2 C -0.0080(10) 0.2525(3) 0.6890(2) 0.0337(15) Uani 1 1 d . U . . .
C3 C 0.0566(10) 0.1832(3) 0.6941(2) 0.0344(16) Uani 1 1 d . U . . .
C4 C 0.0587(10) 0.1334(3) 0.7300(2) 0.0374(16) Uani 1 1 d . U . . .
C5 C 0.0403(11) 0.1539(4) 0.7721(2) 0.0439(18) Uani 1 1 d . U . . .
H5 H 0.0245 0.2023 0.7789 0.053 Uiso 1 1 calc R . . . .
C6 C 0.0452(11) 0.1035(4) 0.8036(3) 0.051(2) Uani 1 1 d . U . . .
H6 H 0.0325 0.1182 0.8315 0.061 Uiso 1 1 calc R . . . .
C7 C 0.0686(10) 0.0312(4) 0.7948(3) 0.0478(19) Uani 1 1 d . U . . .
H7 H 0.0675 -0.0025 0.8164 0.057 Uiso 1 1 calc R . . . .
C8 C 0.0936(11) 0.0096(4) 0.7538(3) 0.0464(19) Uani 1 1 d . U . . .
H8 H 0.1131 -0.0389 0.7479 0.056 Uiso 1 1 calc R . . . .
C9 C 0.0900(10) 0.0594(3) 0.7211(2) 0.0378(17) Uani 1 1 d . U . . .
C10 C 0.1266(10) 0.0318(3) 0.6781(2) 0.0389(16) Uani 1 1 d . U . . .
C11 C 0.1416(11) 0.0855(3) 0.6444(2) 0.0423(18) Uani 1 1 d . U . . .
H11 H 0.1689 0.0707 0.6170 0.051 Uiso 1 1 calc R . . . .
C12 C 0.1162(10) 0.1562(3) 0.6526(2) 0.0328(15) Uani 1 1 d . U . . .
C13 C 0.1368(11) 0.2178(3) 0.6226(2) 0.0364(16) Uani 1 1 d . U . . .
H13 H 0.2725 0.2331 0.6241 0.044 Uiso 1 1 calc R . . . .
C14 C 0.0145(11) 0.2792(3) 0.6441(2) 0.0353(16) Uani 1 1 d . U . . .
H14 H -0.1134 0.2811 0.6307 0.042 Uiso 1 1 calc R . . . .
C15 C 0.0967(11) 0.2000(3) 0.5767(2) 0.0365(16) Uani 1 1 d . U . . .
C16 C 0.2529(11) 0.1775(3) 0.5526(2) 0.0393(17) Uani 1 1 d . U . . .
H16 H 0.3759 0.1755 0.5645 0.047 Uiso 1 1 calc R . . . .
C17 C 0.2255(12) 0.1578(3) 0.5104(2) 0.0436(18) Uani 1 1 d . U . . .
H17 H 0.3294 0.1417 0.4943 0.052 Uiso 1 1 calc R . . . .
C18 C 0.0446(12) 0.1626(3) 0.4930(2) 0.0433(18) Uani 1 1 d . U . . .
C19 C -0.1118(12) 0.1836(3) 0.5166(2) 0.0426(17) Uani 1 1 d . U . . .
H19 H -0.2347 0.1850 0.5047 0.051 Uiso 1 1 calc R . . . .
C20 C -0.0848(11) 0.2029(3) 0.5588(2) 0.0414(17) Uani 1 1 d . U . . .
H20 H -0.1901 0.2178 0.5749 0.050 Uiso 1 1 calc R . . . .
C21 C 0.1117(10) 0.3518(3) 0.6393(2) 0.0347(15) Uani 1 1 d . U . . .
C22 C 0.2899(10) 0.3646(3) 0.6586(2) 0.0369(16) Uani 1 1 d . U . . .
H22 H 0.3436 0.3295 0.6759 0.044 Uiso 1 1 calc R . . . .
C23 C 0.3895(11) 0.4294(3) 0.6524(2) 0.0400(17) Uani 1 1 d . U . . .
H23 H 0.5077 0.4375 0.6656 0.048 Uiso 1 1 calc R . . . .
C24 C 0.3094(11) 0.4810(3) 0.6263(2) 0.0406(17) Uani 1 1 d . U . . .
H24 H 0.3757 0.5238 0.6215 0.049 Uiso 1 1 calc R . . . .
C25 C 0.1337(11) 0.4699(3) 0.6075(2) 0.0433(18) Uani 1 1 d . U . . .
H25 H 0.0801 0.5057 0.5906 0.052 Uiso 1 1 calc R . . . .
C26 C 0.0338(11) 0.4050(3) 0.6135(2) 0.0378(17) Uani 1 1 d . U . . .
H26 H -0.0845 0.3974 0.6002 0.045 Uiso 1 1 calc R . . . .
Cl1 Cl 0.0130(3) 0.14356(9) 0.43956(6) 0.0546(5) Uani 1 1 d . U . . .
O1 O -0.2021(8) 0.3515(2) 0.70874(15) 0.0510(14) Uani 1 1 d . U . . .
O2 O 0.1467(7) -0.0319(2) 0.67054(16) 0.0473(13) Uani 1 1 d . U . . .
C41A C 0.192(3) 0.4434(14) 0.9300(7) 0.041(6) Uani 0.48(8) 1 d . U P B 2
C46A C 0.262(3) 0.454(2) 0.9706(8) 0.046(7) Uani 0.48(8) 1 d G U P B 2
H46A H 0.3950 0.4557 0.9753 0.056 Uiso 0.48(8) 1 calc R . P B 2
C45A C 0.134(3) 0.462(2) 1.0041(7) 0.043(6) Uani 0.48(8) 1 d G U P B 2
H45A H 0.1812 0.4691 1.0312 0.052 Uiso 0.48(8) 1 calc R . P B 2
C44A C -0.064(3) 0.4594(17) 0.9970(7) 0.048(8) Uani 0.48(8) 1 d G U P B 2
C43A C -0.135(3) 0.449(2) 0.9564(7) 0.050(6) Uani 0.48(8) 1 d G U P B 2
H43A H -0.2677 0.4472 0.9516 0.060 Uiso 0.48(8) 1 calc R . P B 2
C42A C -0.007(3) 0.441(2) 0.9228(6) 0.036(5) Uani 0.48(8) 1 d G U P B 2
H42A H -0.0540 0.4338 0.8957 0.043 Uiso 0.48(8) 1 calc R . P B 2
Cl2A Cl -0.237(4) 0.4644(13) 1.0370(8) 0.063(5) Uani 0.48(8) 1 d . U P B 2

loop_
_atom_site_aniso_label
_atom_site_aniso_U_11
_atom_site_aniso_U_22
_atom_site_aniso_U_33
_atom_site_aniso_U_23
_atom_site_aniso_U_13
_atom_site_aniso_U_12
C27 0.066(7) 0.033(3) 0.042(5) -0.004(3) -0.014(5) 0.002(4)
C27A 0.067(7) 0.030(4) 0.043(5) -0.006(4) -0.011(5) 0.005(5)
C28 0.063(5) 0.030(3) 0.038(4) -0.006(2) -0.012(3) 0.002(3)
C29 0.038(4) 0.030(3) 0.040(4) -0.002(2) -0.004(3) 0.000(3)
C30 0.037(4) 0.030(3) 0.047(4) -0.003(3) -0.003(3) 0.001(3)
C31 0.069(6) 0.038(3) 0.042(4) -0.006(3) 0.002(4) -0.003(3)
C32 0.069(6) 0.046(3) 0.040(4) -0.002(3) 0.000(4) 0.000(3)
C33 0.052(5) 0.040(3) 0.046(4) 0.005(3) -0.005(4) 0.002(3)
C34 0.034(4) 0.038(3) 0.048(4) 0.003(3) -0.004(3) -0.002(3)
C35 0.039(4) 0.037(3) 0.045(4) -0.002(3) 0.001(3) -0.002(3)
C36 0.042(5) 0.037(3) 0.053(4) -0.002(3) -0.001(4) -0.002(3)
C37 0.058(5) 0.037(3) 0.041(4) -0.005(3) 0.002(4) -0.006(3)
C38 0.035(4) 0.034(3) 0.038(4) -0.003(3) 0.000(3) -0.001(3)
C39 0.040(4) 0.033(3) 0.037(4) -0.005(3) -0.003(3) 0.001(3)
C40 0.051(5) 0.029(3) 0.044(4) -0.003(3) -0.005(3) 0.000(3)
C41 0.041(7) 0.030(11) 0.034(7) 0.002(6) -0.005(5) 0.003(6)
C46 0.049(8) 0.032(11) 0.039(8) 0.002(7) -0.010(6) 0.004(6)
C45 0.058(8) 0.033(12) 0.030(8) 0.008(7) -0.007(6) 0.012(6)
C44 0.056(9) 0.041(17) 0.044(9) 0.003(8) 0.003(6) 0.008(7)
C43 0.049(8) 0.051(16) 0.050(8) 0.002(7) -0.001(6) 0.003(7)
C42 0.038(7) 0.030(14) 0.046(8) 0.004(7) -0.006(5) 0.009(6)
C47 0.048(4) 0.031(3) 0.033(4) -0.003(3) -0.006(3) 0.001(3)
C48 0.059(5) 0.038(3) 0.051(5) 0.006(3) 0.004(4) -0.002(3)
C49 0.069(5) 0.033(3) 0.063(6) 0.013(3) 0.009(4) 0.003(3)
C50 0.065(5) 0.038(3) 0.059(6) 0.001(3) 0.000(4) 0.006(3)
C51 0.056(5) 0.040(3) 0.051(5) -0.008(3) 0.000(4) 0.003(3)
C52 0.048(4) 0.032(3) 0.045(5) -0.002(3) -0.001(4) -0.006(3)
Cl2 0.082(11) 0.051(6) 0.050(6) -0.006(4) 0.022(6) -0.002(5)
O3 0.074(8) 0.037(3) 0.054(6) -0.010(4) -0.012(5) 0.000(5)
O3A 0.074(10) 0.033(5) 0.050(8) -0.008(5) -0.010(7) 0.003(7)
O4 0.055(3) 0.030(2) 0.045(3) -0.005(2) 0.001(3) -0.006(2)
C1 0.056(5) 0.033(3) 0.038(4) -0.001(3) 0.002(4) -0.001(3)
C2 0.041(4) 0.029(3) 0.032(4) 0.001(2) 0.000(3) -0.005(3)
C3 0.036(4) 0.030(3) 0.037(4) 0.001(2) -0.001(3) -0.004(2)
C4 0.036(4) 0.036(3) 0.040(4) 0.008(3) 0.001(3) -0.004(3)
C5 0.049(5) 0.041(3) 0.042(4) 0.006(3) 0.007(4) 0.005(3)
C6 0.057(5) 0.051(4) 0.044(5) 0.013(3) 0.007(4) 0.007(3)
C7 0.045(5) 0.048(3) 0.050(5) 0.019(3) 0.006(4) 0.005(3)
C8 0.049(5) 0.040(3) 0.050(4) 0.011(3) 0.001(4) 0.003(3)
C9 0.033(4) 0.037(3) 0.044(4) 0.010(3) 0.001(3) 0.003(3)
C10 0.037(4) 0.031(3) 0.048(4) 0.003(3) -0.005(3) 0.000(3)
C11 0.052(5) 0.033(3) 0.041(4) -0.001(3) -0.003(4) 0.007(3)
C12 0.031(4) 0.033(3) 0.035(4) 0.000(2) -0.001(3) 0.000(3)
C13 0.050(4) 0.029(3) 0.030(4) -0.003(2) -0.001(3) 0.000(3)
C14 0.045(4) 0.028(3) 0.033(4) -0.002(2) -0.008(3) 0.002(3)
C15 0.048(4) 0.025(3) 0.036(4) -0.002(3) -0.003(3) -0.003(3)
C16 0.050(4) 0.036(3) 0.032(4) -0.005(3) -0.009(3) 0.002(3)
C17 0.054(5) 0.040(3) 0.036(4) -0.012(3) -0.001(3) 0.001(3)
C18 0.057(5) 0.040(4) 0.033(4) -0.007(3) -0.005(3) -0.007(3)
C19 0.048(5) 0.045(4) 0.035(4) 0.000(3) -0.006(3) -0.007(3)
C20 0.051(4) 0.041(3) 0.032(4) -0.003(3) -0.006(3) -0.004(3)
C21 0.045(4) 0.028(3) 0.031(4) -0.001(3) -0.001(3) 0.002(3)
C22 0.043(4) 0.028(3) 0.040(4) 0.002(3) -0.006(3) -0.001(3)
C23 0.049(4) 0.039(3) 0.032(4) -0.006(3) 0.002(3) -0.002(3)
C24 0.053(5) 0.038(3) 0.031(4) 0.001(3) 0.005(3) -0.004(3)
C25 0.057(5) 0.035(3) 0.038(4) 0.003(3) 0.004(4) 0.007(3)
C26 0.045(4) 0.035(3) 0.033(4) 0.004(3) -0.007(3) 0.006(3)
Cl1 0.0688(14) 0.0587(10) 0.0363(11) -0.0099(9) -0.0063(11) -0.0010(10)
O1 0.066(4) 0.032(2) 0.055(4) 0.000(2) 0.001(3) 0.006(2)
O2 0.058(3) 0.030(2) 0.054(3) -0.001(2) -0.002(3) 0.007(2)
C41A 0.052(8) 0.033(13) 0.038(7) 0.004(7) -0.002(6) 0.004(7)
C46A 0.054(9) 0.049(17) 0.037(8) 0.005(8) -0.005(6) 0.006(8)
C45A 0.055(8) 0.042(15) 0.034(9) 0.005(9) -0.009(6) 0.009(7)
C44A 0.049(9) 0.06(2) 0.039(9) 0.011(8) -0.002(6) 0.005(8)
C43A 0.048(9) 0.061(18) 0.041(8) 0.008(8) -0.009(6) 0.012(7)
C42A 0.053(8) 0.019(13) 0.036(8) 0.006(7) -0.002(6) 0.007(7)
Cl2A 0.050(6) 0.089(11) 0.049(7) 0.013(6) 0.001(5) 0.005(5)

loop_
_atom_type_symbol
_atom_type_description
_atom_type_scat_dispersion_real
_atom_type_scat_dispersion_imag
_atom_type_scat_source
C C 0.0181 0.0091 'International Tables Vol C Tables 4.2.6.8 and 6.1.1.4'
H H 0.0000 0.0000 'International Tables Vol C Tables 4.2.6.8 and 6.1.1.4'
Cl Cl 0.3639 0.7018 'International Tables Vol C Tables 4.2.6.8 and 6.1.1.4'
O O 0.0492 0.0322 'International Tables Vol C Tables 4.2.6.8 and 6.1.1.4'

loop_
_exptl_crystal_face_index_h
_exptl_crystal_face_index_k
_exptl_crystal_face_index_l
_exptl_crystal_face_perp_dist
0 12 3 0.0073
0 -12 -3 0.0073
4 0 2 0.1022
-4 0 -2 0.1212
0 2 -20 0.0100
0 -2 20 0.0100

loop_
_geom_angle_atom_site_label_1
_geom_angle_atom_site_label_2
_geom_angle_atom_site_label_3
_geom_angle
C28 C27 H27 118.2
O3 C27 H27 118.2
O3 C27 C28 123.6(12)
C28 C27A H27A 122.0
O3A C27A H27A 122.0
O3A C27A C28 116(2)
C27 C28 C40 115.4(7)
C29 C28 C27 129.0(7)
C29 C28 C27A 122.7(13)
C29 C28 C40 113.4(6)
C40 C28 C27A 120.9(10)
C28 C29 C30 132.6(7)
C28 C29 C38 109.2(6)
C38 C29 C30 118.1(5)
C31 C30 C29 124.2(6)
C31 C30 C35 117.5(6)
C35 C30 C29 118.3(6)
C30 C31 H31 119.3
C32 C31 C30 121.3(7)
C32 C31 H31 119.3
C31 C32 H32 119.8
C31 C32 C33 120.3(7)
C33 C32 H32 119.8
C32 C33 H33 119.8
C34 C33 C32 120.3(7)
C34 C33 H33 119.8
C33 C34 H34 120.1
C33 C34 C35 119.9(6)
C35 C34 H34 120.1
C30 C35 C36 121.7(6)
C34 C35 C30 120.6(7)
C34 C35 C36 117.7(6)
C37 C36 C35 118.1(6)
O4 C36 C35 121.7(6)
O4 C36 C37 120.1(7)
C36 C37 H37 120.3
C38 C37 C36 119.4(7)
C38 C37 H37 120.3
C29 C38 C39 109.1(5)
C37 C38 C29 124.0(6)
C37 C38 C39 126.8(7)
C38 C39 H39 107.5
C38 C39 H39A 106.8
C38 C39 C40 103.8(5)
C38 C39 C41A 113.1(11)
C40 C39 H39 107.5
C40 C39 H39A 106.8
C40 C39 C41A 118.7(11)
C41 C39 C38 114.5(10)
C41 C39 H39 107.5
C41 C39 C40 115.5(11)
C41A C39 H39A 106.8
C28 C40 C39 103.7(5)
C28 C40 H40 108.9
C39 C40 H40 108.9
C47 C40 C28 113.9(6)
C47 C40 C39 112.3(6)
C47 C40 H40 108.9
C46 C41 C39 116.3(13)
C46 C41 C42 120.0
C42 C41 C39 123.6(13)
C41 C46 H46 120.0
C41 C46 C45 120.0
C45 C46 H46 120.0
C46 C45 H45 120.0
C44 C45 C46 120.0
C44 C45 H45 120.0
C45 C44 Cl2 117.8(15)
C43 C44 C45 120.0
C43 C44 Cl2 122.2(15)
C44 C43 H43 120.0
C44 C43 C42 120.0
C42 C43 H43 120.0
C41 C42 H42 120.0
C43 C42 C41 120.0
C43 C42 H42 120.0
C48 C47 C40 120.9(7)
C48 C47 C52 118.1(6)
C52 C47 C40 120.9(6)
C47 C48 H48 120.0
C49 C48 C47 120.0(8)
C49 C48 H48 120.0
C48 C49 H49 119.4
C50 C49 C48 121.2(7)
C50 C49 H49 119.4
C49 C50 H50 120.0
C49 C50 C51 120.0(7)
C51 C50 H50 120.0
C50 C51 H51 120.4
C50 C51 C52 119.1(8)
C52 C51 H51 120.4
C47 C52 H52 119.2
C51 C52 C47 121.5(6)
C51 C52 H52 119.2
C2 C1 H1 118.9
O1 C1 H1 118.9
O1 C1 C2 122.1(7)
C1 C2 C14 118.9(5)
C3 C2 C1 127.6(6)
C3 C2 C14 112.6(6)
C2 C3 C4 133.4(6)
C2 C3 C12 107.9(6)
C4 C3 C12 118.4(5)
C5 C4 C3 124.7(6)
C5 C4 C9 117.9(6)
C9 C4 C3 117.4(6)
C4 C5 H5 119.7
C6 C5 C4 120.6(6)
C6 C5 H5 119.7
C5 C6 H6 119.3
C5 C6 C7 121.3(8)
C7 C6 H6 119.3
C6 C7 H7 120.2
C8 C7 C6 119.5(7)
C8 C7 H7 120.2
C7 C8 H8 119.7
C7 C8 C9 120.6(7)
C9 C8 H8 119.7
C4 C9 C10 122.9(6)
C8 C9 C4 120.0(7)
C8 C9 C10 117.0(6)
C11 C10 C9 116.7(5)
O2 C10 C9 122.6(6)
O2 C10 C11 120.7(7)
C10 C11 H11 119.6
C12 C11 C10 120.8(7)
C12 C11 H11 119.6
C3 C12 C13 109.6(5)
C11 C12 C3 122.9(6)
C11 C12 C13 127.6(6)
C12 C13 H13 106.4
C12 C13 C14 103.2(5)
C12 C13 C15 115.2(5)
C14 C13 H13 106.4
C15 C13 H13 106.4
C15 C13 C14 118.3(6)
C2 C14 C13 102.9(5)
C2 C14 H14 108.9
C13 C14 H14 108.9
C21 C14 C2 115.5(5)
C21 C14 C13 111.4(6)
C21 C14 H14 108.9
C16 C15 C13 116.9(7)
C20 C15 C13 123.6(7)
C20 C15 C16 119.5(7)
C15 C16 H16 120.0
C15 C16 C17 120.0(7)
C17 C16 H16 120.0
C16 C17 H17 120.3
C18 C17 C16 119.5(7)
C18 C17 H17 120.3
C17 C18 C19 121.2(7)
C17 C18 Cl1 119.5(6)
C19 C18 Cl1 119.3(6)
C18 C19 H19 120.3
C18 C19 C20 119.4(8)
C20 C19 H19 120.3
C15 C20 C19 120.4(8)
C15 C20 H20 119.8
C19 C20 H20 119.8
C22 C21 C14 120.0(6)
C26 C21 C14 121.3(6)
C26 C21 C22 118.6(6)
C21 C22 H22 119.4
C21 C22 C23 121.3(6)
C23 C22 H22 119.4
C22 C23 H23 120.5
C24 C23 C22 118.9(7)
C24 C23 H23 120.5
C23 C24 H24 119.6
C25 C24 C23 120.8(7)
C25 C24 H24 119.6
C24 C25 H25 119.8
C24 C25 C26 120.4(7)
C26 C25 H25 119.8
C21 C26 C25 120.0(7)
C21 C26 H26 120.0
C25 C26 H26 120.0
C46A C41A C39 120.2(13)
C46A C41A C42A 120.0
C42A C41A C39 119.7(13)
C41A C46A H46A 120.0
C45A C46A C41A 120.0
C45A C46A H46A 120.0
C46A C45A H45A 120.0
C46A C45A C44A 120.0
C44A C45A H45A 120.0
C45A C44A Cl2A 123.7(16)
C43A C44A C45A 120.0
C43A C44A Cl2A 116.2(16)
C44A C43A H43A 120.0
C42A C43A C44A 120.0
C42A C43A H43A 120.0
C41A C42A H42A 120.0
C43A C42A C41A 120.0
C43A C42A H42A 120.0

loop_
_geom_bond_atom_site_label_1
_geom_bond_atom_site_label_2
_geom_bond_distance
C27 H27 0.9300
C27 C28 1.462(13)
C27 O3 1.211(14)
C27A H27A 0.9300
C27A C28 1.55(3)
C27A O3A 1.27(3)
C28 C29 1.349(8)
C28 C40 1.518(10)
C29 C30 1.466(9)
C29 C38 1.462(9)
C30 C31 1.391(9)
C30 C35 1.410(9)
C31 H31 0.9300
C31 C32 1.377(10)
C32 H32 0.9300
C32 C33 1.381(9)
C33 H33 0.9300
C33 C34 1.364(10)
C34 H34 0.9300
C34 C35 1.399(9)
C35 C36 1.481(10)
C36 C37 1.462(9)
C36 O4 1.237(7)
C37 H37 0.9300
C37 C38 1.343(9)
C38 C39 1.532(9)
C39 H39 0.9800
C39 H39A 0.9800
C39 C40 1.560(9)
C39 C41 1.50(2)
C39 C41A 1.58(2)
C40 H40 0.9800
C40 C47 1.511(9)
C41 C46 1.3900
C41 C42 1.3900
C46 H46 0.9300
C46 C45 1.3900
C45 H45 0.9300
C45 C44 1.3900
C44 C43 1.3900
C44 Cl2 1.73(3)
C43 H43 0.9300
C43 C42 1.3900
C42 H42 0.9300
C47 C48 1.389(9)
C47 C52 1.390(10)
C48 H48 0.9300
C48 C49 1.387(10)
C49 H49 0.9300
C49 C50 1.360(11)
C50 H50 0.9300
C50 C51 1.381(10)
C51 H51 0.9300
C51 C52 1.387(10)
C52 H52 0.9300
C1 H1 0.9300
C1 C2 1.475(9)
C1 O1 1.217(7)
C2 C3 1.370(8)
C2 C14 1.516(9)
C3 C4 1.466(9)
C3 C12 1.467(9)
C4 C5 1.396(9)
C4 C9 1.418(9)
C5 H5 0.9300
C5 C6 1.369(9)
C6 H6 0.9300
C6 C7 1.380(10)
C7 H7 0.9300
C7 C8 1.368(10)
C8 H8 0.9300
C8 C9 1.390(9)
C9 C10 1.479(10)
C10 C11 1.465(9)
C10 O2 1.215(7)
C11 H11 0.9300
C11 C12 1.349(8)
C12 C13 1.494(8)
C13 H13 0.9800
C13 C14 1.574(9)
C13 C15 1.516(9)
C14 H14 0.9800
C14 C21 1.514(8)
C15 C16 1.386(9)
C15 C20 1.378(9)
C16 H16 0.9300
C16 C17 1.400(9)
C17 H17 0.9300
C17 C18 1.369(11)
C18 C19 1.371(10)
C18 Cl1 1.744(7)
C19 H19 0.9300
C19 C20 1.396(9)
C20 H20 0.9300
C21 C22 1.394(9)
C21 C26 1.391(8)
C22 H22 0.9300
C22 C23 1.399(9)
C23 H23 0.9300
C23 C24 1.381(9)
C24 H24 0.9300
C24 C25 1.369(10)
C25 H25 0.9300
C25 C26 1.403(9)
C26 H26 0.9300
C41A C46A 1.3900
C41A C42A 1.3900
C46A H46A 0.9300
C46A C45A 1.3900
C45A H45A 0.9300
C45A C44A 1.3900
C44A C43A 1.3900
C44A Cl2A 1.74(3)
C43A H43A 0.9300
C43A C42A 1.3900
C42A H42A 0.9300

loop_
_geom_torsion_atom_site_label_1
_geom_torsion_atom_site_label_2
_geom_torsion_atom_site_label_3
_geom_torsion_atom_site_label_4
_geom_torsion
C27 C28 C29 C30 -17.2(17)
C27 C28 C29 C38 159.4(12)
C27 C28 C40 C39 -167.9(10)
C27 C28 C40 C47 69.8(11)
C27A C28 C29 C30 20(2)
C27A C28 C29 C38 -163.4(17)
C27A C28 C40 C39 157.8(18)
C27A C28 C40 C47 35.5(19)
C28 C29 C30 C31 -8.2(13)
C28 C29 C30 C35 173.7(8)
C28 C29 C38 C37 -170.4(7)
C28 C29 C38 C39 7.9(8)
C28 C40 C47 C48 -140.3(7)
C28 C40 C47 C52 43.8(9)
C29 C28 C40 C39 -3.2(8)
C29 C28 C40 C47 -125.5(7)
C29 C30 C31 C32 180.0(7)
C29 C30 C35 C34 178.6(6)
C29 C30 C35 C36 -2.9(10)
C29 C38 C39 C40 -9.4(7)
C29 C38 C39 C41 -136.3(10)
C29 C38 C39 C41A -139.4(10)
C30 C29 C38 C37 6.8(11)
C30 C29 C38 C39 -175.0(6)
C30 C31 C32 C33 2.2(12)
C30 C35 C36 C37 4.9(11)
C30 C35 C36 O4 -177.8(7)
C31 C30 C35 C34 0.3(10)
C31 C30 C35 C36 178.9(7)
C31 C32 C33 C34 -0.8(12)
C32 C33 C34 C35 -0.8(11)
C33 C34 C35 C30 1.0(11)
C33 C34 C35 C36 -177.6(7)
C34 C35 C36 C37 -176.5(6)
C34 C35 C36 O4 0.8(11)
C35 C30 C31 C32 -1.9(11)
C35 C36 C37 C38 -1.0(11)
C36 C37 C38 C29 -4.8(11)
C36 C37 C38 C39 177.3(7)
C37 C38 C39 C40 168.8(7)
C37 C38 C39 C41 41.9(13)
C37 C38 C39 C41A 38.7(13)
C38 C29 C30 C31 175.5(7)
C38 C29 C30 C35 -2.6(10)
C38 C39 C40 C28 7.4(7)
C38 C39 C40 C47 130.8(6)
C38 C39 C41 C46 -82.1(18)
C38 C39 C41 C42 95(2)
C38 C39 C41A C46A -99.9(19)
C38 C39 C41A C42A 79(2)
C39 C40 C47 C48 102.2(8)
C39 C40 C47 C52 -73.7(9)
C39 C41 C46 C45 177.3(18)
C39 C41 C42 C43 -177(2)
C39 C41A C46A C45A 179(2)
C39 C41A C42A C43A -179(2)
C40 C28 C29 C30 -179.4(7)
C40 C28 C29 C38 -2.8(9)
C40 C39 C41 C46 157.3(17)
C40 C39 C41 C42 -25(2)
C40 C39 C41A C46A 138.1(19)
C40 C39 C41A C42A -43(3)
C40 C47 C48 C49 -176.1(7)
C40 C47 C52 C51 176.6(6)
C41 C39 C40 C28 133.6(11)
C41 C39 C40 C47 -103.0(11)
C41 C46 C45 C44 0.0
C46 C41 C42 C43 0.0
C46 C45 C44 C43 0.0
C46 C45 C44 Cl2 180(2)
C45 C44 C43 C42 0.0
C44 C43 C42 C41 0.0
C42 C41 C46 C45 0.0
C47 C48 C49 C50 0.9(12)
C48 C47 C52 C51 0.6(11)
C48 C49 C50 C51 -2.2(13)
C49 C50 C51 C52 2.6(12)
C50 C51 C52 C47 -1.8(11)
C52 C47 C48 C49 -0.1(11)
Cl2 C44 C43 C42 -180(2)
O3 C27 C28 C29 -168.8(11)
O3 C27 C28 C40 -7.0(18)
O3A C27A C28 C29 -160.0(19)
O3A C27A C28 C40 41(3)
O4 C36 C37 C38 -178.4(7)
C1 C2 C3 C4 -8.2(13)
C1 C2 C3 C12 165.2(7)
C1 C2 C14 C13 -178.4(6)
C1 C2 C14 C21 60.0(9)
C2 C3 C4 C5 -19.3(12)
C2 C3 C4 C9 163.6(7)
C2 C3 C12 C11 -163.2(7)
C2 C3 C12 C13 15.3(8)
C2 C14 C21 C22 52.1(9)
C2 C14 C21 C26 -132.6(7)
C3 C2 C14 C13 -8.6(8)
C3 C2 C14 C21 -130.2(6)
C3 C4 C5 C6 -179.6(7)
C3 C4 C9 C8 180.0(6)
C3 C4 C9 C10 2.1(10)
C3 C12 C13 C14 -19.8(7)
C3 C12 C13 C15 -150.3(6)
C4 C3 C12 C11 11.4(10)
C4 C3 C12 C13 -170.1(6)
C4 C5 C6 C7 0.1(12)
C4 C9 C10 C11 3.8(10)
C4 C9 C10 O2 -177.4(7)
C5 C4 C9 C8 2.6(10)
C5 C4 C9 C10 -175.2(7)
C5 C6 C7 C8 2.1(12)
C6 C7 C8 C9 -1.8(12)
C7 C8 C9 C4 -0.5(11)
C7 C8 C9 C10 177.5(7)
C8 C9 C10 C11 -174.2(6)
C8 C9 C10 O2 4.7(10)
C9 C4 C5 C6 -2.4(11)
C9 C10 C11 C12 -2.2(10)
C10 C11 C12 C3 -5.4(11)
C10 C11 C12 C13 176.5(7)
C11 C12 C13 C14 158.6(7)
C11 C12 C13 C15 28.1(11)
C12 C3 C4 C5 167.8(7)
C12 C3 C4 C9 -9.3(9)
C12 C13 C14 C2 16.6(7)
C12 C13 C14 C21 140.9(6)
C12 C13 C15 C16 -90.1(8)
C12 C13 C15 C20 87.7(8)
C13 C14 C21 C22 -64.8(8)
C13 C14 C21 C26 110.4(7)
C13 C15 C16 C17 177.8(5)
C13 C15 C20 C19 -177.9(6)
C14 C2 C3 C4 -177.0(7)
C14 C2 C3 C12 -3.6(8)
C14 C13 C15 C16 147.2(6)
C14 C13 C15 C20 -35.1(9)
C14 C21 C22 C23 175.5(6)
C14 C21 C26 C25 -175.7(6)
C15 C13 C14 C2 145.2(6)
C15 C13 C14 C21 -90.5(8)
C15 C16 C17 C18 1.4(9)
C16 C15 C20 C19 -0.3(9)
C16 C17 C18 C19 -2.5(10)
C16 C17 C18 Cl1 175.9(5)
C17 C18 C19 C20 2.2(10)
C18 C19 C20 C15 -0.8(10)
C20 C15 C16 C17 0.0(9)
C21 C22 C23 C24 -0.6(10)
C22 C21 C26 C25 -0.4(10)
C22 C23 C24 C25 1.3(10)
C23 C24 C25 C26 -1.6(10)
C24 C25 C26 C21 1.1(11)
C26 C21 C22 C23 0.2(10)
Cl1 C18 C19 C20 -176.3(5)
O1 C1 C2 C3 -166.1(7)
O1 C1 C2 C14 2.1(10)
O2 C10 C11 C12 178.9(7)
C41A C39 C40 C28 134.0(11)
C41A C39 C40 C47 -102.6(12)
C41A C46A C45A C44A 0.0
C46A C41A C42A C43A 0.0
C46A C45A C44A C43A 0.0
C46A C45A C44A Cl2A 177(3)
C45A C44A C43A C42A 0.0
C44A C43A C42A C41A 0.0
C42A C41A C46A C45A 0.0
Cl2A C44A C43A C42A -177(2)

loop_
_exptl_oxdiff_crystal_face_indexfrac_h
_exptl_oxdiff_crystal_face_indexfrac_k
_exptl_oxdiff_crystal_face_indexfrac_l
_exptl_oxdiff_crystal_face_x
_exptl_oxdiff_crystal_face_y
_exptl_oxdiff_crystal_face_z
-0.0005 11.9971 2.9966 -0.0190 -0.0074 -1.0057
0.0005 -11.9971 -2.9966 0.0190 0.0074 1.0057
4.0325 0.0101 1.9940 -0.2055 0.8818 -0.0183
-4.0325 -0.0101 -1.9940 0.2055 -0.8818 0.0183
-0.0067 2.0001 -19.9959 0.9771 0.1179 -0.0424
0.0067 -2.0001 19.9959 -0.9771 -0.1179 0.0424

loop_
_smtbx_masks_void_nr
_smtbx_masks_void_average_x
_smtbx_masks_void_average_y
_smtbx_masks_void_average_z
_smtbx_masks_void_volume
_smtbx_masks_void_count_electrons
1 -0.868 0.250 0.000 162.2 38.2
2 -0.926 0.750 0.500 162.2 38.2
